data_2240822
loop_
_publ_author_name
'Gougeon, Patrick'
'Gall, Philippe'
'Salloum, Diala'

_publ_section_title
;
 Crystal structure of Sc~1.91~In~1.39~Mo~15~Se~19~, containing Mo~6~ and
 Mo~9~ clusters
;
_journal_coeditor_code WM5164
_journal_issue 7
_journal_name_full 'Acta Crystallographica Section E'
_journal_page_first 760
_journal_page_last 762
_journal_paper_doi 10.1107/S2056989015010634
_journal_volume 71
_journal_year 2015
_chemical_formula_iupac 'Sc1.91 In1.39 Mo15 Se19'
_chemical_formula_moiety 'In1.39 Mo15 Sc1.91 Se19'
_chemical_formula_sum 'In1.39 Mo15 Sc1.91 Se19'
_chemical_formula_weight 3185.04
_chemical_name_systematic
;
Scandium indium pentadecamolybdenum nonadecaselenide
;
_space_group_crystal_system hexagonal
_space_group_IT_number 176
_space_group_name_Hall '-P 6c'
_space_group_name_H-M_alt 'P 63/m'
_symmetry_space_group_name_Hall '-P 6c'
_symmetry_space_group_name_H-M 'P 63/m'
_audit_creation_method SHELXL-2014/6
_cell_angle_alpha 90
_cell_angle_beta 90
_cell_angle_gamma 120
_cell_formula_units_Z 2
_cell_length_a 9.7530(2)
_cell_length_b 9.7530(2)
_cell_length_c 19.3977(2)
_cell_measurement_temperature 293(2)
_cell_volume 1597.93(5)
_computing_cell_refinement
;
COLLECT (Nonius, 1998)
;
_computing_data_collection
;
COLLECT (Nonius, 1998)
;
_computing_data_reduction
;
EvalCCD (Duisenberg <i>et al.</i>, 2003)
;
_computing_molecular_graphics
;
DIAMOND (Bergerhoff, 1996)
;
_computing_publication_material
;
SHELXL-2014/6 (Sheldrick, 2015)
;
_computing_structure_refinement
;
SHELXL-2014/6 (Sheldrick, 2015)
;
_computing_structure_solution
;
SIR97 (Altomare <i>et al.</i>, 1999)
;
_diffrn_ambient_temperature 293(2)
_diffrn_measured_fraction_theta_full 0.999
_diffrn_measured_fraction_theta_max 1.000
_diffrn_measurement_device_type 'Nonius KappaCCD'
_diffrn_measurement_method '\f scans (\k = 0) + additional \w scans'
_diffrn_radiation_monochromator graphite
_diffrn_radiation_source 'fine-focus sealed tube'
_diffrn_radiation_type MoK\a
_diffrn_radiation_wavelength 0.71069
_diffrn_reflns_av_R_equivalents 0.0732
_diffrn_reflns_limit_h_max 15
_diffrn_reflns_limit_h_min -13
_diffrn_reflns_limit_k_max 13
_diffrn_reflns_limit_k_min -15
_diffrn_reflns_limit_l_max 26
_diffrn_reflns_limit_l_min -31
_diffrn_reflns_number 31413
_diffrn_reflns_theta_full 25.240
_diffrn_reflns_theta_max 34.986
_diffrn_reflns_theta_min 2.411
_exptl_absorpt_coefficient_mu 28.650
_exptl_absorpt_correction_T_max 0.4240
_exptl_absorpt_correction_T_min 0.2788
_exptl_absorpt_correction_type analytical
_exptl_absorpt_process_details
;
(de Meulenaar & Tompa, 1965)
;
_exptl_crystal_colour black
_exptl_crystal_density_diffrn 6.620
_exptl_crystal_description 'irregular block'
_exptl_crystal_F_000 2769
_exptl_crystal_size_max 0.063
_exptl_crystal_size_mid 0.054
_exptl_crystal_size_min 0.038
_refine_diff_density_max 2.221
_refine_diff_density_min -1.965
_refine_ls_extinction_coef 0.00065(4)
_refine_ls_extinction_expression Fc^*^=kFc[1+0.001xFc^2^\l^3^/sin(2\q)]^-1/4^
_refine_ls_extinction_method SHELXL
_refine_ls_goodness_of_fit_ref 1.083
_refine_ls_matrix_type full
_refine_ls_number_parameters 67
_refine_ls_number_reflns 2414
_refine_ls_number_restraints 0
_refine_ls_restrained_S_all 1.083
_refine_ls_R_factor_all 0.0498
_refine_ls_R_factor_gt 0.0309
_refine_ls_shift/su_max 0.002
_refine_ls_shift/su_mean 0.000
_refine_ls_structure_factor_coef Fsqd
_refine_ls_weighting_details 'w=1/[\s^2^(Fo^2^)+(0.0228P)^2^+7.5263P] where P=(Fo^2^+2Fc^2^)/3'
_refine_ls_weighting_scheme calc
_refine_ls_wR_factor_gt 0.0583
_refine_ls_wR_factor_ref 0.0633
_reflns_number_gt 1847
_reflns_number_total 2414
_reflns_threshold_expression 'I > 2\s(I)'
_cod_data_source_file wm5164sup1.cf
_cod_data_source_block I
_cod_original_cell_volume 1597.93(7)
_cod_database_code 2240822
_shelx_space_group_comment
;
The symmetry employed for this shelxl refinement is uniquely defined
by the following loop, which should always be used as a source of
symmetry information in preference to the above space-group names.
They are only intended as comments.
;
_shelxl_version_number 2014/6

loop_
_space_group_symop_operation_xyz
'x, y, z'
'-x, -y, z+1/2'
'-y, x-y, z'
'-x+y, -x, z'
'x-y, x, z+1/2'
'y, -x+y, z+1/2'
'-x, -y, -z'
'x, y, -z-1/2'
'y, -x+y, -z'
'x-y, x, -z'
'-x+y, -x, -z-1/2'
'-y, x-y, -z-1/2'

loop_
_atom_site_type_symbol
_atom_site_label
_atom_site_fract_x
_atom_site_fract_y
_atom_site_fract_z
_atom_site_U_iso_or_equiv
_atom_site_adp_type
_atom_site_calc_flag
_atom_site_occupancy
Mo Mo1 0.16732(4) 0.01628(4) 0.55740(2) 0.00813(7) Uani d 1
Mo Mo2 0.68442(4) 0.18633(4) 0.63321(2) 0.00769(7) Uani d 1
Mo Mo3 0.51261(5) 0.16694(5) 0.7500 0.00748(8) Uani d 1
Se Se1 0.03573(5) -0.28735(5) 0.55124(2) 0.01007(8) Uani d 1
Se Se2 0.37937(5) 0.00705(5) 0.64001(2) 0.01114(9) Uani d 1
Se Se3 0.34923(7) 0.30997(7) 0.7500 0.01107(11) Uani d 1
Se Se4 0.0000 0.0000 0.66131(3) 0.01933(16) Uani d 1
Se Se5 0.6667 0.3333 0.52931(3) 0.01116(13) Uani d 1
In In 0.6667 0.3333 0.37124(6) 0.0358(4) Uani d 0.695(3)
Sc Sc -0.2115(2) -0.1745(2) 0.7500 0.0143(5) Uani d 0.638(6)

loop_
_atom_site_aniso_label
_atom_site_aniso_U_11
_atom_site_aniso_U_22
_atom_site_aniso_U_33
_atom_site_aniso_U_12
_atom_site_aniso_U_13
_atom_site_aniso_U_23
Mo1 0.01005(15) 0.00828(15) 0.00598(13) 0.00453(12) 0.00026(9) 0.00006(9)
Mo2 0.00846(14) 0.00829(14) 0.00626(12) 0.00415(12) -0.00015(9) -0.00030(9)
Mo3 0.0087(2) 0.0085(2) 0.00563(16) 0.00458(16) 0.000 0.000
Se1 0.01139(18) 0.00980(18) 0.00960(15) 0.00572(15) 0.00112(12) 0.00197(12)
Se2 0.00992(18) 0.01101(19) 0.01187(16) 0.00477(14) -0.00272(12) -0.00153(12)
Se3 0.0098(3) 0.0142(3) 0.0104(2) 0.0069(2) 0.000 0.000
Se4 0.0264(3) 0.0264(3) 0.0053(3) 0.01318(13) 0.000 0.000
Se5 0.0136(2) 0.0136(2) 0.0063(2) 0.00679(10) 0.000 0.000
In 0.0355(5) 0.0355(5) 0.0363(6) 0.0178(2) 0.000 0.000
Sc 0.0176(10) 0.0064(8) 0.0159(8) 0.0038(7) 0.000 0.000

loop_
_atom_type_symbol
_atom_type_description
_atom_type_scat_dispersion_real
_atom_type_scat_dispersion_imag
_atom_type_scat_source
Sc Sc 0.2519 0.3716 'International Tables Vol C Tables 4.2.6.8 and 6.1.1.4'
Se Se -0.0929 2.2259 'International Tables Vol C Tables 4.2.6.8 and 6.1.1.4'
Mo Mo -1.6832 0.6857 'International Tables Vol C Tables 4.2.6.8 and 6.1.1.4'
In In -0.7276 1.3100 'International Tables Vol C Tables 4.2.6.8 and 6.1.1.4'

loop_
_geom_angle_atom_site_label_1
_geom_angle_atom_site_label_2
_geom_angle_atom_site_label_3
_geom_angle_site_symmetry_1
_geom_angle_site_symmetry_3
_geom_angle
Se4 Mo1 Se1 . 10_556 176.406(19)
Se4 Mo1 Se1 . . 91.698(13)
Se1 Mo1 Se1 10_556 . 89.030(13)
Se4 Mo1 Se1 . 3 90.788(13)
Se1 Mo1 Se1 10_556 3 88.161(13)
Se1 Mo1 Se1 . 3 174.05(2)
Se4 Mo1 Se2 . . 90.338(16)
Se1 Mo1 Se2 10_556 . 93.220(16)
Se1 Mo1 Se2 . . 86.430(16)
Se1 Mo1 Se2 3 . 98.964(16)
Se4 Mo1 Mo1 . 3 58.012(9)
Se1 Mo1 Mo1 10_556 3 118.654(14)
Se1 Mo1 Mo1 . 3 119.304(17)
Se1 Mo1 Mo1 3 3 57.940(16)
Se2 Mo1 Mo1 . 3 137.271(14)
Se4 Mo1 Mo1 . 4 58.012(9)
Se1 Mo1 Mo1 10_556 4 119.634(13)
Se1 Mo1 Mo1 . 4 59.376(17)
Se1 Mo1 Mo1 3 4 117.870(16)
Se2 Mo1 Mo1 . 4 129.426(16)
Mo1 Mo1 Mo1 3 4 60.0
Se4 Mo1 Mo1 . 10_556 118.212(12)
Se1 Mo1 Mo1 10_556 10_556 58.430(15)
Se1 Mo1 Mo1 . 10_556 117.048(15)
Se1 Mo1 Mo1 3 10_556 57.068(11)
Se2 Mo1 Mo1 . 10_556 140.439(16)
Mo1 Mo1 Mo1 3 10_556 60.224(8)
Mo1 Mo1 Mo1 4 10_556 90.0
Se4 Mo1 Mo1 . 9_556 118.212(12)
Se1 Mo1 Mo1 10_556 9_556 59.423(15)
Se1 Mo1 Mo1 . 9_556 57.499(11)
Se1 Mo1 Mo1 3 9_556 116.606(15)
Se2 Mo1 Mo1 . 9_556 132.232(15)
Mo1 Mo1 Mo1 3 9_556 90.0
Mo1 Mo1 Mo1 4 9_556 60.224(8)
Mo1 Mo1 Mo1 10_556 9_556 59.550(15)
Se5 Mo2 Se2 . . 92.412(13)
Se5 Mo2 Se2 . 3_655 91.604(13)
Se2 Mo2 Se2 . 3_655 174.13(2)
Se5 Mo2 Mo2 . 4_665 58.457(9)
Se2 Mo2 Mo2 . 4_665 60.191(17)
Se2 Mo2 Mo2 3_655 4_665 118.823(16)
Se5 Mo2 Mo2 . 3_655 58.457(9)
Se2 Mo2 Mo2 . 3_655 120.106(17)
Se2 Mo2 Mo2 3_655 3_655 58.906(16)
Mo2 Mo2 Mo2 4_665 3_655 60.0
Se5 Mo2 Se1 . 4_655 90.196(15)
Se2 Mo2 Se1 . 4_655 85.764(16)
Se2 Mo2 Se1 3_655 4_655 98.510(16)
Mo2 Mo2 Se1 4_665 4_655 129.579(16)
Mo2 Mo2 Se1 3_655 4_655 137.688(14)
Se5 Mo2 Se3 . 3_655 175.172(19)
Se2 Mo2 Se3 . 3_655 85.424(18)
Se2 Mo2 Se3 3_655 3_655 90.244(18)
Mo2 Mo2 Se3 4_665 3_655 116.797(15)
Mo2 Mo2 Se3 3_655 3_655 119.114(14)
Se1 Mo2 Se3 4_655 3_655 93.942(17)
Se5 Mo2 Mo3 . 3_655 120.527(17)
Se2 Mo2 Mo3 . 3_655 116.554(16)
Se2 Mo2 Mo3 3_655 3_655 57.619(13)
Mo2 Mo2 Mo3 4_665 3_655 91.213(12)
Mo2 Mo2 Mo3 3_655 3_655 62.083(12)
Se1 Mo2 Mo3 4_655 3_655 138.895(18)
Se3 Mo2 Mo3 3_655 3_655 57.133(16)
Se5 Mo2 Mo3 . . 118.709(16)
Se2 Mo2 Mo3 . . 57.381(13)
Se2 Mo2 Mo3 3_655 . 116.832(16)
Mo2 Mo2 Mo3 4_665 . 60.264(12)
Mo2 Mo2 Mo3 3_655 . 90.162(12)
Se1 Mo2 Mo3 4_655 . 131.676(18)
Se3 Mo2 Mo3 3_655 . 56.533(15)
Mo3 Mo2 Mo3 3_655 . 59.250(17)
Se2 Mo3 Se2 8_557 . 111.71(3)
Se2 Mo3 Se3 8_557 3_655 87.997(16)
Se2 Mo3 Se3 . 3_655 87.997(16)
Se2 Mo3 Se3 8_557 . 93.784(17)
Se2 Mo3 Se3 . . 93.784(17)
Se3 Mo3 Se3 3_655 . 176.82(2)
Se2 Mo3 Mo3 8_557 3_655 117.324(17)
Se2 Mo3 Mo3 . 3_655 117.324(17)
Se3 Mo3 Mo3 3_655 3_655 58.44(2)
Se3 Mo3 Mo3 . 3_655 118.38(2)
Se2 Mo3 Mo3 8_557 4_665 120.613(15)
Se2 Mo3 Mo3 . 4_665 120.614(15)
Se3 Mo3 Mo3 3_655 4_665 118.44(2)
Se3 Mo3 Mo3 . 4_665 58.38(2)
Mo3 Mo3 Mo3 3_655 4_665 60.0
Se2 Mo3 Mo2 8_557 11_667 59.397(12)
Se2 Mo3 Mo2 . 11_667 150.43(2)
Se3 Mo3 Mo2 3_655 11_667 118.002(13)
Se3 Mo3 Mo2 . 11_667 60.986(12)
Mo3 Mo3 Mo2 3_655 11_667 89.795(12)
Mo3 Mo3 Mo2 4_665 11_667 61.256(13)
Se2 Mo3 Mo2 8_557 4_665 150.43(2)
Se2 Mo3 Mo2 . 4_665 59.397(12)
Se3 Mo3 Mo2 3_655 4_665 118.002(13)
Se3 Mo3 Mo2 . 4_665 60.986(12)
Mo3 Mo3 Mo2 3_655 4_665 89.795(12)
Mo3 Mo3 Mo2 4_665 4_665 61.256(13)
Mo2 Mo3 Mo2 11_667 4_665 112.82(2)
Se2 Mo3 Mo2 8_557 . 145.46(2)
Se2 Mo3 Mo2 . . 57.907(12)
Se3 Mo3 Mo2 3_655 . 60.350(12)
Se3 Mo3 Mo2 . . 118.538(13)
Mo3 Mo3 Mo2 3_655 . 59.495(13)
Mo3 Mo3 Mo2 4_665 . 88.794(12)
Mo2 Mo3 Mo2 11_667 . 145.97(2)
Mo2 Mo3 Mo2 4_665 . 57.653(13)
Se2 Mo3 Mo2 8_557 8_557 57.907(12)
Se2 Mo3 Mo2 . 8_557 145.46(2)
Se3 Mo3 Mo2 3_655 8_557 60.349(12)
Se3 Mo3 Mo2 . 8_557 118.538(13)
Mo3 Mo3 Mo2 3_655 8_557 59.495(13)
Mo3 Mo3 Mo2 4_665 8_557 88.794(12)
Mo2 Mo3 Mo2 11_667 8_557 57.654(13)
Mo2 Mo3 Mo2 4_665 8_557 145.97(2)
Mo2 Mo3 Mo2 . 8_557 109.89(2)
Se2 Mo3 Sc 8_557 3 61.629(19)
Se2 Mo3 Sc . 3 61.629(19)
Se3 Mo3 Sc 3_655 3 118.59(5)
Se3 Mo3 Sc . 3 64.60(4)
Mo3 Mo3 Sc 3_655 3 177.02(5)
Mo3 Mo3 Sc 4_665 3 122.98(5)
Mo2 Mo3 Sc 11_667 3 91.85(3)
Mo2 Mo3 Sc 4_665 3 91.85(3)
Mo2 Mo3 Sc . 3 119.536(18)
Mo2 Mo3 Sc 8_557 3 119.536(18)
Mo1 Se1 Mo1 9_556 . 64.071(16)
Mo1 Se1 Mo1 9_556 4 63.509(16)
Mo1 Se1 Mo1 . 4 62.685(17)
Mo1 Se1 Mo2 9_556 3_545 131.401(19)
Mo1 Se1 Mo2 . 3_545 128.246(18)
Mo1 Se1 Mo2 4 3_545 81.335(15)
Mo3 Se2 Mo2 . . 64.712(15)
Mo3 Se2 Mo2 . 4_665 62.984(14)
Mo2 Se2 Mo2 . 4_665 60.903(17)
Mo3 Se2 Mo1 . . 130.17(2)
Mo2 Se2 Mo1 . . 126.687(18)
Mo2 Se2 Mo1 4_665 . 81.187(15)
Mo3 Se2 Sc . 3 64.42(3)
Mo2 Se2 Sc . 3 129.13(3)
Mo2 Se2 Sc 4_665 3 95.44(4)
Mo1 Se2 Sc . 3 87.53(3)
Mo3 Se3 Mo3 4_665 . 63.18(2)
Mo3 Se3 Mo2 4_665 11_667 63.118(13)
Mo3 Se3 Mo2 . 11_667 61.881(13)
Mo3 Se3 Mo2 4_665 4_665 63.118(13)
Mo3 Se3 Mo2 . 4_665 61.881(14)
Mo2 Se3 Mo2 11_667 4_665 114.31(2)
Mo3 Se3 Sc 4_665 4 162.59(5)
Mo3 Se3 Sc . 4 134.23(5)
Mo2 Se3 Sc 11_667 4 121.404(15)
Mo2 Se3 Sc 4_665 4 121.404(15)
Mo3 Se3 Sc 4_665 3 125.62(4)
Mo3 Se3 Sc . 3 62.43(4)
Mo2 Se3 Sc 11_667 3 91.14(2)
Mo2 Se3 Sc 4_665 3 91.14(2)
Sc Se3 Sc 4 3 71.79(8)
Mo1 Se4 Mo1 4 3 63.974(19)
Mo1 Se4 Mo1 4 . 63.975(19)
Mo1 Se4 Mo1 3 . 63.974(19)
Mo1 Se4 Sc 4 4 148.00(4)
Mo1 Se4 Sc 3 4 95.16(3)
Mo1 Se4 Sc . 4 130.64(4)
Mo1 Se4 Sc 4 3 130.64(4)
Mo1 Se4 Sc 3 3 148.00(4)
Mo1 Se4 Sc . 3 95.16(3)
Sc Se4 Sc 4 3 80.06(5)
Mo1 Se4 Sc 4 . 95.16(3)
Mo1 Se4 Sc 3 . 130.64(4)
Mo1 Se4 Sc . . 148.00(4)
Sc Se4 Sc 4 . 80.06(5)
Sc Se4 Sc 3 . 80.06(5)
Mo2 Se5 Mo2 3_655 . 63.086(18)
Mo2 Se5 Mo2 3_655 4_665 63.086(18)
Mo2 Se5 Mo2 . 4_665 63.086(18)
Se4 Sc Se4 8_557 . 84.08(6)
Se4 Sc Se3 8_557 3 88.06(5)
Se4 Sc Se3 . 3 88.06(5)
Se4 Sc Se2 8_557 4 163.50(8)
Se4 Sc Se2 . 4 86.578(17)
Se3 Sc Se2 3 4 105.20(5)
Se4 Sc Se2 8_557 11_557 86.579(17)
Se4 Sc Se2 . 11_557 163.51(8)
Se3 Sc Se2 3 11_557 105.20(5)
Se2 Sc Se2 4 11_557 99.02(6)
Se4 Sc Mo3 8_557 4 120.92(5)
Se4 Sc Mo3 . 4 120.92(5)
Se3 Sc Mo3 3 4 138.83(8)
Se2 Sc Mo3 4 4 53.95(3)
Se2 Sc Mo3 11_557 4 53.95(3)
Se4 Sc Se3 8_557 4 83.19(5)
Se4 Sc Se3 . 4 83.19(5)
Se3 Sc Se3 3 4 168.21(8)
Se2 Sc Se3 4 4 82.23(4)
Se2 Sc Se3 11_557 4 82.23(4)
Mo3 Sc Se3 4 4 52.97(3)
Se4 Sc Sc 8_557 4 49.97(2)
Se4 Sc Sc . 4 49.97(2)
Se3 Sc Sc 3 4 57.39(6)
Se2 Sc Sc 4 4 129.92(3)
Se2 Sc Sc 11_557 4 129.92(3)
Mo3 Sc Sc 4 4 163.78(9)
Se3 Sc Sc 4 4 110.81(7)
Se4 Sc Sc 8_557 3 49.97(2)
Se4 Sc Sc . 3 49.97(2)
Se3 Sc Sc 3 3 117.39(6)
Se2 Sc Sc 4 3 114.00(7)
Se2 Sc Sc 11_557 3 114.00(7)
Mo3 Sc Sc 4 3 103.78(9)
Se3 Sc Sc 4 3 50.81(7)
Sc Sc Sc 4 3 60.0

loop_
_geom_bond_atom_site_label_1
_geom_bond_atom_site_label_2
_geom_bond_site_symmetry_2
_geom_bond_distance
_geom_bond_publ_flag
Mo1 Se4 . 2.5480(6) y
Mo1 Se1 10_556 2.5488(5) y
Mo1 Se1 . 2.5749(5) y
Mo1 Se1 3 2.6145(5) y
Mo1 Se2 . 2.6531(5) y
Mo1 Mo1 3 2.6995(6) y
Mo1 Mo1 4 2.6995(6) ?
Mo1 Mo1 10_556 2.7179(5) y
Mo1 Mo1 9_556 2.7179(5) ?
Mo2 Se5 . 2.5290(6) y
Mo2 Se2 . 2.5931(5) y
Mo2 Se2 3_655 2.6275(5) y
Mo2 Mo2 4_665 2.6460(6) y
Mo2 Mo2 3_655 2.6460(6) ?
Mo2 Se1 4_655 2.6581(5) y
Mo2 Se3 3_655 2.6965(4) y
Mo2 Mo3 3_655 2.7196(4) y
Mo2 Mo3 . 2.7675(4) y
Mo3 Se2 8_557 2.5780(5) y
Mo3 Se2 . 2.5780(5) y
Mo3 Se3 3_655 2.5884(7) y
Mo3 Se3 . 2.5900(7) y
Mo3 Mo3 3_655 2.7127(8) y
Mo3 Mo3 4_665 2.7127(8) ?
Mo3 Mo2 11_667 2.7196(4) ?
Mo3 Mo2 4_665 2.7196(4) ?
Mo3 Mo2 8_557 2.7675(4) ?
Mo3 Sc 3 2.8760(18) ?
Se1 Mo1 9_556 2.5488(5) ?
Se1 Mo1 4 2.6145(5) ?
Se1 Mo2 3_545 2.6581(5) ?
Se2 Mo2 4_665 2.6275(5) ?
Se2 Sc 3 2.8056(12) ?
Se3 Mo3 4_665 2.5884(7) ?
Se3 Mo2 11_667 2.6966(4) ?
Se3 Mo2 4_665 2.6966(4) ?
Se3 Sc 4 2.696(2) ?
Se3 Sc 3 2.931(2) ?
Se4 Mo1 4 2.5479(6) ?
Se4 Mo1 3 2.5479(6) ?
Se4 Sc 4 2.5691(15) ?
Se4 Sc 3 2.5691(15) ?
Se4 Sc . 2.5691(15) ?
Se5 Mo2 3_655 2.5290(6) ?
Se5 Mo2 4_665 2.5290(6) ?
In Se5 . 3.0662(13) y
In Se2 7_656 3.1273(4) y
In Se2 9_666 3.1273(4) y
In Se2 10_556 3.1273(4) y
In Se1 7_656 3.4912(6) y
In Se1 10_556 3.4912(6) y
In Se1 9_666 3.4912(6) y
In Se3 9_556 4.2657(8) ?
In Se3 10_656 4.2657(8) ?
In Se3 7_666 4.2657(8) ?
In Sc 9_656 4.5565(18) ?
In Sc 7_556 4.5565(18) ?
In Sc 10_666 4.5565(18) ?
Sc Se4 8_557 2.5691(15) y
Sc Se3 3 2.696(2) y
Sc Se2 4 2.8056(12) y
Sc Se2 11_557 2.8056(12) y
Sc Mo3 4 2.8760(18) ?
Sc Se3 4 2.931(2) y
Sc Sc 4 3.305(3) ?
Sc Sc 3 3.305(3) ?
Sc Mo1 11_557 3.7775(4) ?
Sc Mo1 4 3.7775(4) ?
Sc Mo2 3_545 4.0216(15) ?
Sc Mo2 12_547 4.0216(15) ?
Sc Se1 11_557 4.3993(10) ?
Sc Se1 4 4.3993(10) ?
Sc In 7_556 4.5564(18) ?

_cod_database_fobs_code 2240822
